data_7126327
loop_
_publ_author_name
'Han, Xi'
'Kong, Lingheng'
'Feng, Jiami'
'Li, Xingwei'

_publ_section_title
;
 Rhodium(iii)-catalyzed synthesis of spirocyclic isoindole N-oxides and
 isobenzofuranones via C-H activation and spiroannulation.
;
_journal_issue 41
_journal_name_full 'Chemical communications (Cambridge, England)'
_journal_page_first 5528
_journal_page_last 5531
_journal_paper_doi 10.1039/d0cc00830c
_journal_volume 56
_journal_year 2020
_chemical_formula_moiety 'C17 H9 Cl O3'
_chemical_formula_sum 'C17 H9 Cl O3'
_chemical_formula_weight 296.69
_space_group_crystal_system triclinic
_space_group_IT_number 2
_space_group_name_Hall '-P 1'
_space_group_name_H-M_alt 'P -1'
_atom_sites_solution_hydrogens geom
_atom_sites_solution_primary direct
_audit_creation_date 2020-03-25
_audit_creation_method
;
Olex2 1.2
(compiled 2018.05.29 svn.r3508 for OlexSys, GUI svn.r5506)
;
_audit_update_record
;
2020-03-25 deposited with the CCDC.	2020-04-03 downloaded from the CCDC.
;
_cell_angle_alpha 68.114(4)
_cell_angle_beta 78.900(4)
_cell_angle_gamma 68.561(4)
_cell_formula_units_Z 2
_cell_length_a 8.2844(11)
_cell_length_b 8.6986(12)
_cell_length_c 10.7524(15)
_cell_measurement_reflns_used 9892
_cell_measurement_temperature 153(2)
_cell_measurement_theta_max 27.468
_cell_measurement_theta_min 2.647
_cell_volume 667.83(16)
_computing_cell_refinement 'SAINT V8.40A (?, 2016)'
_computing_data_reduction 'SAINT V8.40A (?, 2016)'
_computing_molecular_graphics 'Olex2 (Dolomanov et al., 2009)'
_computing_publication_material 'Olex2 (Dolomanov et al., 2009)'
_computing_structure_refinement 'ShelXL (Sheldrick, 2015)'
_computing_structure_solution 'ShelXS (Sheldrick, 2008)'
_diffrn_ambient_temperature 153.0
_diffrn_measured_fraction_theta_full 0.996
_diffrn_measured_fraction_theta_max 0.997
_diffrn_measurement_device_type 'SuperNova, Dual, Cu at home/near, Atlas'
_diffrn_radiation_type MoK\a
_diffrn_radiation_wavelength 0.71073
_diffrn_reflns_av_R_equivalents 0.0450
_diffrn_reflns_av_unetI/netI 0.0184
_diffrn_reflns_Laue_measured_fraction_full 0.996
_diffrn_reflns_Laue_measured_fraction_max 0.997
_diffrn_reflns_limit_h_max 10
_diffrn_reflns_limit_h_min -10
_diffrn_reflns_limit_k_max 11
_diffrn_reflns_limit_k_min -11
_diffrn_reflns_limit_l_max 13
_diffrn_reflns_limit_l_min -13
_diffrn_reflns_number 41128
_diffrn_reflns_point_group_measured_fraction_full 0.996
_diffrn_reflns_point_group_measured_fraction_max 0.997
_diffrn_reflns_theta_full 25.242
_diffrn_reflns_theta_max 27.505
_diffrn_reflns_theta_min 2.045
_exptl_absorpt_coefficient_mu 0.292
_exptl_absorpt_correction_T_max 0.7456
_exptl_absorpt_correction_T_min 0.6919
_exptl_absorpt_correction_type multi-scan
_exptl_absorpt_process_details
;
SADABS-2016/2 (Bruker,2016/2) was used for absorption correction.
wR2(int) was 0.1173 before and 0.0701 after correction.
The Ratio of minimum to maximum transmission is 0.9280.
The \l/2 correction factor is Not present.
;
_exptl_crystal_colour 'clear light colourless'
_exptl_crystal_colour_lustre clear
_exptl_crystal_colour_modifier light
_exptl_crystal_colour_primary colourless
_exptl_crystal_density_diffrn 1.475
_exptl_crystal_description block
_exptl_crystal_F_000 304
_exptl_crystal_size_max 0.15
_exptl_crystal_size_mid 0.11
_exptl_crystal_size_min 0.10
_refine_diff_density_max 0.366
_refine_diff_density_min -0.466
_refine_diff_density_rms 0.151
_refine_ls_extinction_method none
_refine_ls_goodness_of_fit_ref 1.184
_refine_ls_hydrogen_treatment constr
_refine_ls_matrix_type full
_refine_ls_number_parameters 190
_refine_ls_number_reflns 3060
_refine_ls_number_restraints 0
_refine_ls_restrained_S_all 1.184
_refine_ls_R_factor_all 0.0485
_refine_ls_R_factor_gt 0.0387
_refine_ls_shift/su_max 0.000
_refine_ls_shift/su_mean 0.000
_refine_ls_structure_factor_coef Fsqd
_refine_ls_weighting_details 'w=1/[\s^2^(Fo^2^)+(0.0674P)^2^+0.2189P] where P=(Fo^2^+2Fc^2^)/3'
_refine_ls_weighting_scheme calc
_refine_ls_wR_factor_gt 0.1130
_refine_ls_wR_factor_ref 0.1287
_reflns_Friedel_coverage 0.000
_reflns_number_gt 2673
_reflns_number_total 3060
_reflns_threshold_expression 'I > 2\s(I)'
_cod_data_source_file d0cc00830c2.cif
_cod_data_source_block konglingheng20200324_1_0m
_cod_depositor_comments 'Adding full bibliography for 7126327.cif.'
_cod_database_code 7126327
_shelx_shelxl_version_number 2014/7
_shelx_space_group_comment
;
The symmetry employed for this shelxl refinement is uniquely defined
by the following loop, which should always be used as a source of
symmetry information in preference to the above space-group names.
They are only intended as comments.
;
_olex2_refinement_description
;
1. Fixed Uiso
 At 1.2 times of:
  All C(H) groups
2.a Aromatic/amide H refined with riding coordinates:
 C7(H7), C8(H8), C11(H11), C13(H13), C16(H16), C17(H17), C18(H18), C19(H19),
 C20(H20)
;
_olex2_submission_special_instructions 'No special instructions were received'

loop_
_space_group_symop_operation_xyz
'x, y, z'
'-x, -y, -z'

loop_
_atom_site_label
_atom_site_type_symbol
_atom_site_fract_x
_atom_site_fract_y
_atom_site_fract_z
_atom_site_U_iso_or_equiv
_atom_site_adp_type
_atom_site_occupancy
_atom_site_site_symmetry_order
_atom_site_calc_flag
_atom_site_refinement_flags_posn
_atom_site_refinement_flags_adp
_atom_site_refinement_flags_occupancy
_atom_site_disorder_assembly
_atom_site_disorder_group
Cl1 Cl 0.14153(6) 0.36229(6) 0.40787(4) 0.04304(17) Uani 1 1 d . . . . .
O1 O 0.42922(13) -0.09886(14) 0.75733(11) 0.0242(3) Uani 1 1 d . . . . .
O2 O 0.47078(15) 0.12752(16) 0.58314(12) 0.0288(3) Uani 1 1 d . . . . .
O3 O 0.23920(18) -0.01096(17) 0.97214(13) 0.0374(3) Uani 1 1 d . . . . .
C4 C 0.2373(2) -0.1436(2) 0.96019(16) 0.0273(3) Uani 1 1 d . . . . .
C5 C 0.14049(19) -0.05467(19) 0.73397(15) 0.0219(3) Uani 1 1 d . . . . .
C6 C 0.19222(19) 0.07528(19) 0.63256(15) 0.0218(3) Uani 1 1 d . . . . .
C7 C 0.4318(2) -0.4064(2) 0.71507(16) 0.0268(3) Uani 1 1 d . . . . .
H7 H 0.4661 -0.3228 0.6385 0.032 Uiso 1 1 calc R . . . .
C8 C 0.4690(2) -0.5765(2) 0.71642(18) 0.0318(4) Uani 1 1 d . . . . .
H8 H 0.5285 -0.6084 0.6404 0.038 Uiso 1 1 calc R . . . .
C9 C 0.34445(19) -0.3590(2) 0.82572(15) 0.0230(3) Uani 1 1 d . . . . .
C10 C 0.2934(2) -0.4819(2) 0.93839(16) 0.0284(3) Uani 1 1 d . . . . .
C11 C 0.4201(2) -0.6996(2) 0.82765(19) 0.0344(4) Uani 1 1 d . . . . .
H11 H 0.4465 -0.8157 0.8282 0.041 Uiso 1 1 calc R . . . .
C12 C 0.37480(19) 0.04697(19) 0.64791(15) 0.0219(3) Uani 1 1 d . . . . .
C13 C -0.0899(2) 0.1964(2) 0.54808(18) 0.0333(4) Uani 1 1 d . . . . .
H13 H -0.1707 0.2826 0.4846 0.040 Uiso 1 1 calc R . . . .
C14 C 0.29134(19) -0.17170(19) 0.82174(15) 0.0223(3) Uani 1 1 d . . . . .
C15 C 0.0773(2) 0.2027(2) 0.53757(16) 0.0271(3) Uani 1 1 d . . . . .
C16 C 0.1768(3) -0.2768(2) 1.06663(17) 0.0351(4) Uani 1 1 d . . . . .
H16 H 0.1173 -0.2529 1.1456 0.042 Uiso 1 1 calc R . . . .
C17 C -0.0258(2) -0.0634(2) 0.74542(17) 0.0282(3) Uani 1 1 d . . . . .
H17 H -0.0602 -0.1537 0.8152 0.034 Uiso 1 1 calc R . . . .
C18 C 0.3325(3) -0.6524(2) 0.93807(18) 0.0343(4) Uani 1 1 d . . . . .
H18 H 0.2987 -0.7368 1.0144 0.041 Uiso 1 1 calc R . . . .
C19 C 0.2035(3) -0.4320(2) 1.05506(17) 0.0368(4) Uani 1 1 d . . . . .
H19 H 0.1615 -0.5148 1.1271 0.044 Uiso 1 1 calc R . . . .
C20 C -0.1399(2) 0.0650(3) 0.65078(19) 0.0335(4) Uani 1 1 d . . . . .
H20 H -0.2549 0.0628 0.6565 0.040 Uiso 1 1 calc R . . . .

loop_
_atom_site_aniso_label
_atom_site_aniso_U_11
_atom_site_aniso_U_22
_atom_site_aniso_U_33
_atom_site_aniso_U_23
_atom_site_aniso_U_13
_atom_site_aniso_U_12
Cl1 0.0483(3) 0.0347(3) 0.0279(2) 0.00360(18) -0.00376(19) -0.0066(2)
O1 0.0211(5) 0.0248(5) 0.0251(5) -0.0032(4) -0.0043(4) -0.0095(4)
O2 0.0300(6) 0.0321(6) 0.0278(6) -0.0078(5) 0.0017(5) -0.0177(5)
O3 0.0519(8) 0.0308(7) 0.0344(7) -0.0148(5) -0.0007(6) -0.0156(6)
C4 0.0325(8) 0.0263(8) 0.0228(8) -0.0078(6) -0.0040(6) -0.0085(6)
C5 0.0222(7) 0.0237(7) 0.0213(7) -0.0098(6) 0.0002(5) -0.0075(6)
C6 0.0222(7) 0.0224(7) 0.0213(7) -0.0086(6) -0.0012(5) -0.0065(6)
C7 0.0268(8) 0.0259(8) 0.0241(8) -0.0055(6) -0.0004(6) -0.0078(6)
C8 0.0329(9) 0.0312(9) 0.0302(9) -0.0135(7) 0.0001(7) -0.0070(7)
C9 0.0230(7) 0.0226(7) 0.0218(7) -0.0048(6) -0.0029(5) -0.0077(6)
C10 0.0363(9) 0.0277(8) 0.0220(8) -0.0058(6) -0.0007(6) -0.0142(7)
C11 0.0429(10) 0.0252(8) 0.0364(9) -0.0109(7) -0.0049(7) -0.0105(7)
C12 0.0243(7) 0.0223(7) 0.0198(7) -0.0077(6) -0.0007(5) -0.0081(6)
C13 0.0261(8) 0.0371(9) 0.0327(9) -0.0159(7) -0.0101(7) 0.0030(7)
C14 0.0221(7) 0.0232(7) 0.0211(7) -0.0038(6) -0.0013(5) -0.0105(6)
C15 0.0277(8) 0.0266(8) 0.0229(8) -0.0087(6) -0.0028(6) -0.0032(6)
C16 0.0480(10) 0.0362(9) 0.0212(8) -0.0099(7) 0.0045(7) -0.0168(8)
C17 0.0221(7) 0.0343(9) 0.0327(8) -0.0159(7) 0.0035(6) -0.0116(6)
C18 0.0485(10) 0.0275(9) 0.0291(9) -0.0056(7) 0.0001(7) -0.0198(8)
C19 0.0532(11) 0.0350(9) 0.0224(8) -0.0060(7) 0.0074(7) -0.0230(8)
C20 0.0191(7) 0.0451(10) 0.0420(10) -0.0249(8) -0.0011(7) -0.0064(7)

loop_
_atom_type_symbol
_atom_type_description
_atom_type_scat_dispersion_real
_atom_type_scat_dispersion_imag
_atom_type_scat_source
C C 0.0033 0.0016 'International Tables Vol C Tables 4.2.6.8 and 6.1.1.4'
H H 0.0000 0.0000 'International Tables Vol C Tables 4.2.6.8 and 6.1.1.4'
Cl Cl 0.1484 0.1585 'International Tables Vol C Tables 4.2.6.8 and 6.1.1.4'
O O 0.0106 0.0060 'International Tables Vol C Tables 4.2.6.8 and 6.1.1.4'

loop_
_geom_angle_atom_site_label_1
_geom_angle_atom_site_label_2
_geom_angle_atom_site_label_3
_geom_angle
_geom_angle_site_symmetry_1
_geom_angle_site_symmetry_3
_geom_angle_publ_flag
C12 O1 C14 111.55(11) . . ?
O3 C4 C14 119.38(15) . . ?
O3 C4 C16 124.01(15) . . ?
C16 C4 C14 116.51(14) . . ?
C6 C5 C14 108.40(12) . . ?
C6 C5 C17 121.83(15) . . ?
C17 C5 C14 129.76(14) . . ?
C5 C6 C12 108.41(13) . . ?
C5 C6 C15 120.42(14) . . ?
C15 C6 C12 131.17(14) . . ?
C9 C7 C8 119.91(15) . . ?
C11 C8 C7 120.55(16) . . ?
C7 C9 C10 120.07(14) . . ?
C7 C9 C14 120.47(14) . . ?
C10 C9 C14 119.29(14) . . ?
C9 C10 C18 119.18(15) . . ?
C9 C10 C19 119.84(15) . . ?
C18 C10 C19 120.97(15) . . ?
C8 C11 C18 119.62(16) . . ?
O1 C12 C6 107.85(12) . . ?
O2 C12 O1 121.08(14) . . ?
O2 C12 C6 131.07(14) . . ?
C15 C13 C20 120.36(16) . . ?
O1 C14 C4 108.57(12) . . ?
O1 C14 C5 103.75(11) . . ?
O1 C14 C9 110.30(12) . . ?
C5 C14 C4 106.60(12) . . ?
C9 C14 C4 115.33(12) . . ?
C9 C14 C5 111.58(12) . . ?
C6 C15 Cl1 120.99(13) . . ?
C13 C15 Cl1 120.53(13) . . ?
C13 C15 C6 118.47(16) . . ?
C19 C16 C4 121.07(15) . . ?
C5 C17 C20 117.30(16) . . ?
C11 C18 C10 120.66(16) . . ?
C16 C19 C10 123.84(16) . . ?
C13 C20 C17 121.60(15) . . ?

loop_
_geom_bond_atom_site_label_1
_geom_bond_atom_site_label_2
_geom_bond_distance
_geom_bond_site_symmetry_2
_geom_bond_publ_flag
Cl1 C15 1.7226(17) . ?
O1 C12 1.3675(18) . ?
O1 C14 1.4433(17) . ?
O2 C12 1.1993(18) . ?
O3 C4 1.213(2) . ?
C4 C14 1.553(2) . ?
C4 C16 1.455(2) . ?
C5 C6 1.380(2) . ?
C5 C14 1.515(2) . ?
C5 C17 1.387(2) . ?
C6 C12 1.473(2) . ?
C6 C15 1.392(2) . ?
C7 C8 1.392(2) . ?
C7 C9 1.387(2) . ?
C8 C11 1.384(3) . ?
C9 C10 1.399(2) . ?
C9 C14 1.511(2) . ?
C10 C18 1.399(2) . ?
C10 C19 1.458(2) . ?
C11 C18 1.385(3) . ?
C13 C15 1.387(2) . ?
C13 C20 1.388(3) . ?
C16 C19 1.336(3) . ?
C17 C20 1.389(3) . ?
